data_4029504
loop_
_publ_author_name
'Parent, Alexander A.'
'Ess, Daniel H.'
'Katzenellenbogen, John A.'

_publ_contact_author
; 
Scott R. Wilson 
University of Illinois 
School of Chemical Sciences, Box 59-1 
505 South Mathews Avenue 
Urbana, Illinois  61801 
USA 
;
_publ_section_title
;
 \p-\p Interaction Energies as Determinants of the Photodimerization of
 Mono-, Di-, and Triazastilbenes.
;
_journal_issue 12
_journal_name_full 'The Journal of organic chemistry'
_journal_page_first 5448
_journal_page_last 5462
_journal_paper_doi 10.1021/jo500457n
_journal_volume 79
_journal_year 2014
_chemical_formula_moiety 'C24 H16 Cl4 N4'
_chemical_formula_sum 'C24 H16 Cl4 N4'
_chemical_formula_weight 502.21
_chemical_name_systematic
; 
? 
;
_space_group_IT_number 14
_symmetry_cell_setting monoclinic
_symmetry_space_group_name_Hall '-P 2ybc'
_symmetry_space_group_name_H-M 'P 1 21/c 1'
_atom_sites_solution_hydrogens geom
_atom_sites_solution_primary direct
_atom_sites_solution_secondary difmap
_audit_creation_method SHELXL-97
_audit_update_record
; 
2007-04-25   text and data added, srw 
;
_cell_angle_alpha 90.00
_cell_angle_beta 93.164(2)
_cell_angle_gamma 90.00
_cell_formula_units_Z 4
_cell_length_a 17.0237(6)
_cell_length_b 9.7682(3)
_cell_length_c 14.0662(4)
_cell_measurement_reflns_used 6818
_cell_measurement_temperature 193(2)
_cell_measurement_theta_max 26.91
_cell_measurement_theta_min 2.40
_cell_volume 2335.52(13)
_computing_cell_refinement 'SAINT V6.22 (Bruker, 2001)'
_computing_data_collection 'APEX2 V1.0-27 (Bruker, 2004)'
_computing_data_reduction 'SAINT V6.22 (Bruker, 2001)'
_computing_molecular_graphics 'SHELXTL V6.12 (Bruker, 2001)'
_computing_publication_material 'XCIF (Bruker, 2001)'
_computing_structure_refinement 'SHELXTL V6.12 (Bruker, 2001)'
_computing_structure_solution 'SHELXTL V6.12 (Bruker, 2001)'
_diffrn_ambient_temperature 193(2)
_diffrn_measured_fraction_theta_full 0.979
_diffrn_measured_fraction_theta_max 0.979
_diffrn_measurement_device 'Bruker Kappa/ApexII CCD'
_diffrn_measurement_method 'profile data from \f and \w scans'
_diffrn_radiation_monochromator graphite
_diffrn_radiation_source 'fine-focus sealed tube'
_diffrn_radiation_type MoK\a
_diffrn_radiation_wavelength 0.71073
_diffrn_radiation_wavelength_id ga21sasx
_diffrn_reflns_av_R_equivalents 0.0275
_diffrn_reflns_av_sigmaI/netI 0.0241
_diffrn_reflns_limit_h_max 21
_diffrn_reflns_limit_h_min -22
_diffrn_reflns_limit_k_max 12
_diffrn_reflns_limit_k_min -12
_diffrn_reflns_limit_l_max 18
_diffrn_reflns_limit_l_min -18
_diffrn_reflns_number 24937
_diffrn_reflns_theta_full 27.61
_diffrn_reflns_theta_max 27.61
_diffrn_reflns_theta_min 2.40
_exptl_absorpt_coefficient_mu 0.527
_exptl_absorpt_correction_T_max 0.9185
_exptl_absorpt_correction_T_min 0.8047
_exptl_absorpt_correction_type integration
_exptl_absorpt_process_details 'SHELXTL/XPREP (Bruker, 2001)'
_exptl_crystal_colour colourless
_exptl_crystal_density_diffrn 1.428
_exptl_crystal_density_method 'not measured'
_exptl_crystal_description prism
_exptl_crystal_F_000 1024
_exptl_crystal_id ga21sasx
_exptl_crystal_preparation
; 
The data crystal was mounted using oil (Parantone-N, Exxon) to a 
0.3 mm cryo-loop (Hampton Research) with the (-1 0 0) scattering 
planes roughly normal to the spindle axis. 
;
_exptl_crystal_size_max 0.50
_exptl_crystal_size_mid 0.38
_exptl_crystal_size_min 0.18
_refine_diff_density_max 0.415
_refine_diff_density_min -0.348
_refine_diff_density_rms 0.050
_refine_ls_extinction_method none
_refine_ls_goodness_of_fit_ref 1.015
_refine_ls_hydrogen_treatment noref
_refine_ls_matrix_type full
_refine_ls_number_parameters 320
_refine_ls_number_reflns 5325
_refine_ls_number_restraints 193
_refine_ls_restrained_S_all 1.016
_refine_ls_R_factor_all 0.0706
_refine_ls_R_factor_gt 0.0454
_refine_ls_shift/su_max 0.000
_refine_ls_shift/su_mean 0.000
_refine_ls_structure_factor_coef Fsqd
_refine_ls_weighting_details 'calc w=1/[\s^2^(Fo^2^)+(0.0511P)^2^+1.6326P] where P=(Fo^2^+2Fc^2^)/3'
_refine_ls_weighting_scheme calc
_refine_ls_wR_factor_gt 0.1094
_refine_ls_wR_factor_ref 0.1271
_reflns_number_gt 3761
_reflns_number_total 5325
_reflns_threshold_expression >2sigma(I)
_cod_data_source_file jo500457n_si_002.cif
_cod_data_source_block ga21sasx
_cod_depositor_comments
;
The following automatic conversions were performed:

'_symmetry_cell_setting' value 'Monoclinic' changed to 'monoclinic'
according to
/usr/data/users/saulius/crontab/automatic-downloads/rss-feeds/ACS/lib/dictionaries/cif_core.dic
dictionary named 'cif_core.dic' version 2.4.2 from 2011-04-26.

Automatic conversion script
Id: cif_fix_values 2281 2013-09-26 08:29:07Z andrius 

 Adding full bibliography for 4029504--4029507.cif.
;
_cod_original_sg_symbol_Hall '-P 2ybc '
_cod_original_sg_symbol_H-M 'P 21/c  '
_cod_database_code 4029504

loop_
_symmetry_equiv_pos_as_xyz
'x, y, z'
'-x, y+1/2, -z+1/2'
'-x, -y, -z'
'x, -y-1/2, z-1/2'

loop_
_atom_site_label
_atom_site_type_symbol
_atom_site_fract_x
_atom_site_fract_y
_atom_site_fract_z
_atom_site_U_iso_or_equiv
_atom_site_adp_type
_atom_site_occupancy
_atom_site_symmetry_multiplicity
_atom_site_calc_flag
_atom_site_refinement_flags
_atom_site_disorder_assembly
_atom_site_disorder_group
C1 C 0.21296(13) 0.3163(2) 0.58859(15) 0.0418(5) Uani 1 1 d . A .
H1A H 0.1900 0.2530 0.5386 0.050 Uiso 1 1 calc R . .
C2 C 0.21302(13) 0.2505(2) 0.69089(15) 0.0404(5) Uani 1 1 d . . .
H2A H 0.2099 0.1490 0.6824 0.048 Uiso 1 1 calc R . .
C3 C 0.30098(12) 0.2884(2) 0.70536(14) 0.0364(4) Uani 1 1 d . A .
H3A H 0.3057 0.3791 0.7382 0.044 Uiso 1 1 calc R . .
C4 C 0.30486(13) 0.3107(2) 0.59515(15) 0.0429(5) Uani 1 1 d D . .
H4A H 0.3298 0.3996 0.5786 0.051 Uiso 0.588(10) 1 calc PR A 1
H4B H 0.3255 0.4048 0.5840 0.051 Uiso 0.412(10) 1 calc PR A 2
C5 C 0.18347(12) 0.4589(2) 0.57477(15) 0.0381(5) Uani 1 1 d . . .
C6 C 0.18908(13) 0.6823(2) 0.61367(17) 0.0429(5) Uani 1 1 d . . .
C7 C 0.11259(13) 0.6265(3) 0.48743(17) 0.0474(6) Uani 1 1 d . . .
C8 C 0.13024(13) 0.4902(2) 0.50003(16) 0.0450(5) Uani 1 1 d . A .
H8A H 0.1072 0.4214 0.4597 0.054 Uiso 1 1 calc R . .
C9 C 0.15275(13) 0.2901(3) 0.75976(17) 0.0463(5) Uani 1 1 d . . .
C10 C 0.08520(15) 0.2088(3) 0.7639(2) 0.0595(7) Uani 1 1 d . . .
H10A H 0.0798 0.1295 0.7251 0.071 Uiso 1 1 calc R . .
C11 C 0.02661(17) 0.2421(4) 0.8235(2) 0.0738(9) Uani 1 1 d . . .
H11A H -0.0188 0.1859 0.8252 0.089 Uiso 1 1 calc R . .
C12 C 0.03347(18) 0.3556(4) 0.8800(3) 0.0790(10) Uani 1 1 d . . .
H12A H -0.0075 0.3790 0.9202 0.095 Uiso 1 1 calc R . .
C13 C 0.0997(2) 0.4357(4) 0.8787(2) 0.0759(9) Uani 1 1 d . . .
H13A H 0.1051 0.5136 0.9191 0.091 Uiso 1 1 calc R . .
C14 C 0.15943(17) 0.4024(3) 0.8176(2) 0.0609(7) Uani 1 1 d . . .
H14A H 0.2050 0.4585 0.8165 0.073 Uiso 1 1 calc R . .
C15 C 0.35698(13) 0.1900(2) 0.75387(14) 0.0368(5) Uani 1 1 d . . .
C16 C 0.37947(15) 0.0074(2) 0.84881(15) 0.0467(6) Uani 1 1 d . . .
C17 C 0.48421(14) 0.1154(3) 0.80029(16) 0.0482(6) Uani 1 1 d . . .
C18 C 0.43748(13) 0.2072(2) 0.74958(15) 0.0426(5) Uani 1 1 d . A .
H18A H 0.4592 0.2787 0.7135 0.051 Uiso 1 1 calc R . .
C19 C 0.3356(4) 0.1900(5) 0.5398(5) 0.0536(14) Uani 0.588(10) 1 d PGDU A 1
C20 C 0.2934(3) 0.0687(5) 0.5287(5) 0.0659(15) Uani 0.588(10) 1 d PGDU A 1
H20 H 0.2450 0.0581 0.5583 0.079 Uiso 0.588(10) 1 calc PR A 1
C21 C 0.3222(4) -0.0370(5) 0.4743(4) 0.0812(17) Uani 0.588(10) 1 d PGU A 1
H21 H 0.2933 -0.1199 0.4667 0.097 Uiso 0.588(10) 1 calc PR A 1
C22 C 0.3931(4) -0.0214(6) 0.4311(3) 0.0820(18) Uani 0.588(10) 1 d PGU A 1
H22 H 0.4127 -0.0936 0.3939 0.098 Uiso 0.588(10) 1 calc PR A 1
C23 C 0.4353(4) 0.0999(6) 0.4422(4) 0.0775(17) Uani 0.588(10) 1 d PGU A 1
H23 H 0.4837 0.1106 0.4126 0.093 Uiso 0.588(10) 1 calc PR A 1
C24 C 0.4065(4) 0.2057(5) 0.4966(5) 0.0646(15) Uani 0.588(10) 1 d PGDU A 1
H24 H 0.4354 0.2886 0.5042 0.077 Uiso 0.588(10) 1 calc PR A 1
Cl1 Cl 0.22417(5) 0.80852(7) 0.69165(6) 0.0700(2) Uani 1 1 d . A .
Cl2 Cl 0.04862(5) 0.67547(8) 0.39347(6) 0.0776(3) Uani 1 1 d . A .
Cl3 Cl 0.34190(5) -0.12200(7) 0.91722(5) 0.0706(2) Uani 1 1 d . A .
Cl4 Cl 0.58564(4) 0.13495(10) 0.80537(6) 0.0740(2) Uani 1 1 d . A .
N1 N 0.21351(11) 0.55727(19) 0.63321(13) 0.0416(4) Uani 1 1 d . A .
N2 N 0.14090(11) 0.7264(2) 0.54290(14) 0.0467(5) Uani 1 1 d . A .
N3 N 0.32695(11) 0.08748(19) 0.80425(13) 0.0420(4) Uani 1 1 d . A .
N4 N 0.45733(13) 0.0124(2) 0.85009(14) 0.0506(5) Uani 1 1 d . A .
C25 C 0.3485(5) 0.2121(8) 0.5367(7) 0.0561(18) Uani 0.412(10) 1 d PGDU A 2
C26 C 0.3139(5) 0.0899(8) 0.5059(6) 0.0669(18) Uani 0.412(10) 1 d PGDU A 2
H26 H 0.2623 0.0675 0.5231 0.080 Uiso 0.412(10) 1 calc PR A 2
C27 C 0.3548(6) 0.0004(7) 0.4498(6) 0.079(2) Uani 0.412(10) 1 d PGU A 2
H27 H 0.3312 -0.0831 0.4287 0.094 Uiso 0.412(10) 1 calc PR A 2
C28 C 0.4303(6) 0.0332(9) 0.4245(5) 0.079(2) Uani 0.412(10) 1 d PGU A 2
H28 H 0.4583 -0.0280 0.3862 0.095 Uiso 0.412(10) 1 calc PR A 2
C29 C 0.4649(5) 0.1554(9) 0.4553(5) 0.076(2) Uani 0.412(10) 1 d PGU A 2
H29 H 0.5166 0.1778 0.4380 0.091 Uiso 0.412(10) 1 calc PR A 2
C30 C 0.4240(5) 0.2449(8) 0.5114(7) 0.0612(18) Uani 0.412(10) 1 d PGDU A 2
H30 H 0.4477 0.3284 0.5324 0.073 Uiso 0.412(10) 1 calc PR A 2

loop_
_atom_site_aniso_label
_atom_site_aniso_U_11
_atom_site_aniso_U_22
_atom_site_aniso_U_33
_atom_site_aniso_U_23
_atom_site_aniso_U_13
_atom_site_aniso_U_12
C1 0.0498(12) 0.0344(11) 0.0395(11) -0.0016(9) -0.0119(9) 0.0009(10)
C2 0.0415(11) 0.0323(11) 0.0460(12) 0.0059(9) -0.0092(9) -0.0011(9)
C3 0.0383(11) 0.0328(11) 0.0374(11) -0.0004(8) -0.0031(8) 0.0015(8)
C4 0.0512(13) 0.0361(11) 0.0410(11) 0.0043(9) -0.0005(10) 0.0083(10)
C5 0.0386(11) 0.0374(11) 0.0374(11) 0.0021(9) -0.0049(9) 0.0011(9)
C6 0.0385(11) 0.0390(12) 0.0506(13) -0.0009(10) -0.0028(9) 0.0015(9)
C7 0.0409(12) 0.0535(14) 0.0466(13) 0.0126(11) -0.0096(10) 0.0063(11)
C8 0.0447(12) 0.0459(13) 0.0428(12) 0.0033(10) -0.0134(10) -0.0017(10)
C9 0.0393(12) 0.0496(14) 0.0490(13) 0.0165(11) -0.0054(10) 0.0061(10)
C10 0.0432(13) 0.0755(19) 0.0582(15) 0.0251(14) -0.0124(11) -0.0010(12)
C11 0.0419(14) 0.104(3) 0.075(2) 0.038(2) -0.0009(14) 0.0022(16)
C12 0.0530(17) 0.105(3) 0.080(2) 0.039(2) 0.0162(15) 0.0244(18)
C13 0.084(2) 0.072(2) 0.074(2) 0.0105(16) 0.0224(17) 0.0183(18)
C14 0.0603(16) 0.0595(17) 0.0642(16) 0.0076(14) 0.0139(13) 0.0031(13)
C15 0.0451(12) 0.0330(10) 0.0315(10) -0.0034(8) -0.0049(8) 0.0021(9)
C16 0.0671(16) 0.0370(12) 0.0351(11) -0.0024(9) -0.0050(10) 0.0070(11)
C17 0.0472(13) 0.0553(15) 0.0411(12) -0.0067(11) -0.0052(10) 0.0122(11)
C18 0.0428(12) 0.0460(13) 0.0386(11) 0.0006(10) -0.0022(9) 0.0044(10)
C19 0.077(3) 0.050(3) 0.034(2) 0.009(2) 0.009(2) 0.025(2)
C20 0.096(4) 0.051(3) 0.052(3) -0.009(2) 0.015(2) 0.020(2)
C21 0.116(4) 0.062(3) 0.067(3) -0.009(3) 0.023(3) 0.024(3)
C22 0.114(5) 0.068(3) 0.067(3) -0.002(3) 0.033(3) 0.038(3)
C23 0.113(4) 0.061(4) 0.061(3) 0.018(3) 0.034(3) 0.040(3)
C24 0.091(4) 0.056(3) 0.048(3) 0.018(2) 0.023(3) 0.034(3)
Cl1 0.0742(5) 0.0448(4) 0.0878(5) -0.0177(3) -0.0243(4) 0.0044(3)
Cl2 0.0819(5) 0.0731(5) 0.0731(5) 0.0156(4) -0.0390(4) 0.0149(4)
Cl3 0.1030(6) 0.0480(4) 0.0605(4) 0.0164(3) 0.0003(4) 0.0014(4)
Cl4 0.0447(3) 0.0988(6) 0.0771(5) 0.0001(4) -0.0076(3) 0.0183(4)
N1 0.0415(10) 0.0371(10) 0.0446(10) -0.0003(8) -0.0102(8) 0.0022(8)
N2 0.0409(10) 0.0426(11) 0.0557(12) 0.0062(9) -0.0046(9) 0.0070(8)
N3 0.0505(11) 0.0363(10) 0.0384(9) -0.0011(8) -0.0050(8) 0.0019(8)
N4 0.0601(13) 0.0470(12) 0.0434(11) -0.0024(9) -0.0093(9) 0.0186(10)
C25 0.087(4) 0.044(3) 0.037(3) 0.005(3) -0.004(3) 0.026(3)
C26 0.097(4) 0.056(3) 0.048(4) -0.002(3) 0.004(3) 0.023(3)
C27 0.115(5) 0.059(4) 0.062(4) -0.006(3) 0.013(4) 0.032(4)
C28 0.117(5) 0.061(5) 0.061(4) -0.003(4) 0.019(4) 0.036(4)
C29 0.105(5) 0.070(5) 0.052(3) 0.007(3) 0.005(4) 0.032(3)
C30 0.087(4) 0.061(4) 0.036(3) 0.006(3) 0.003(3) 0.030(3)

loop_
_atom_type_symbol
_atom_type_description
_atom_type_scat_dispersion_real
_atom_type_scat_dispersion_imag
_atom_type_scat_source
C C 0.0033 0.0016 'International Tables Vol C Tables 4.2.6.8 and 6.1.1.4'
H H 0.0000 0.0000 'International Tables Vol C Tables 4.2.6.8 and 6.1.1.4'
N N 0.0061 0.0033 'International Tables Vol C Tables 4.2.6.8 and 6.1.1.4'
Cl Cl 0.1484 0.1585 'International Tables Vol C Tables 4.2.6.8 and 6.1.1.4'

loop_
_exptl_crystal_face_index_h
_exptl_crystal_face_index_k
_exptl_crystal_face_index_l
_exptl_crystal_face_perp_dist
-1.00 0.00 1.00 0.1300
1.00 0.00 -1.00 0.1500
1.00 0.00 0.00 0.0900
-1.00 0.00 0.00 0.0900
0.00 -1.00 0.00 0.2500
0.00 1.00 0.00 0.2500
0.00 1.00 -1.00 0.2800
0.00 -1.00 1.00 0.2400
0.00 2.00 1.00 0.2300
0.00 -2.00 -1.00 0.2700
0.00 0.00 1.00 0.1900
0.00 0.00 -1.00 0.1900
-1.00 1.00 0.00 0.1900
0.00 -1.00 -3.00 0.2100

loop_
_geom_angle_atom_site_label_1
_geom_angle_atom_site_label_2
_geom_angle_atom_site_label_3
_geom_angle
C5 C1 C4 111.70(18)
C5 C1 C2 118.94(19)
C4 C1 C2 88.94(15)
C5 C1 H1A 111.8
C4 C1 H1A 111.8
C2 C1 H1A 111.8
C9 C2 C3 123.06(19)
C9 C2 C1 121.21(18)
C3 C2 C1 88.53(16)
C9 C2 H2A 107.4
C3 C2 H2A 107.4
C1 C2 H2A 107.4
C15 C3 C2 119.73(18)
C15 C3 C4 118.68(18)
C2 C3 C4 89.80(16)
C15 C3 H3A 109.0
C2 C3 H3A 109.0
C4 C3 H3A 109.0
C25 C4 C1 121.2(4)
C19 C4 C1 111.7(3)
C25 C4 C3 120.3(5)
C19 C4 C3 115.6(3)
C1 C4 C3 88.08(16)
C19 C4 H4A 113.1
C1 C4 H4A 113.1
C3 C4 H4A 113.1
C25 C4 H4B 108.5
C1 C4 H4B 108.5
C3 C4 H4B 108.5
N1 C5 C8 121.1(2)
N1 C5 C1 118.26(18)
C8 C5 C1 120.5(2)
N1 C6 N2 129.3(2)
N1 C6 Cl1 115.74(17)
N2 C6 Cl1 114.92(17)
N2 C7 C8 124.6(2)
N2 C7 Cl2 116.07(18)
C8 C7 Cl2 119.30(19)
C7 C8 C5 116.2(2)
C7 C8 H8A 121.9
C5 C8 H8A 121.9
C14 C9 C10 118.1(3)
C14 C9 C2 123.7(2)
C10 C9 C2 118.2(2)
C11 C10 C9 121.1(3)
C11 C10 H10A 119.5
C9 C10 H10A 119.5
C12 C11 C10 120.3(3)
C12 C11 H11A 119.9
C10 C11 H11A 119.9
C11 C12 C13 119.9(3)
C11 C12 H12A 120.0
C13 C12 H12A 120.0
C12 C13 C14 119.8(3)
C12 C13 H13A 120.1
C14 C13 H13A 120.1
C9 C14 C13 120.7(3)
C9 C14 H14A 119.6
C13 C14 H14A 119.6
N3 C15 C18 121.30(19)
N3 C15 C3 117.98(19)
C18 C15 C3 120.7(2)
N3 C16 N4 129.5(2)
N3 C16 Cl3 115.8(2)
N4 C16 Cl3 114.76(17)
N4 C17 C18 124.4(2)
N4 C17 Cl4 115.76(18)
C18 C17 Cl4 119.8(2)
C17 C18 C15 116.4(2)
C17 C18 H18A 121.8
C15 C18 H18A 121.8
C20 C19 C24 120.0
C20 C19 C4 121.9(3)
C24 C19 C4 118.1(3)
C19 C20 C21 120.0
C19 C20 H20 120.0
C21 C20 H20 120.0
C20 C21 C22 120.0
C20 C21 H21 120.0
C22 C21 H21 120.0
C21 C22 C23 120.0
C21 C22 H22 120.0
C23 C22 H22 120.0
C22 C23 C24 120.0
C22 C23 H23 120.0
C24 C23 H23 120.0
C23 C24 C19 120.0
C23 C24 H24 120.0
C19 C24 H24 120.0
C6 N1 C5 115.48(18)
C7 N2 C6 113.2(2)
C16 N3 C15 115.1(2)
C17 N4 C16 113.3(2)
C26 C25 C30 120.0
C26 C25 C4 120.7(5)
C30 C25 C4 119.2(5)
C25 C26 C27 120.0
C25 C26 H26 120.0
C27 C26 H26 120.0
C28 C27 C26 120.0
C28 C27 H27 120.0
C26 C27 H27 120.0
C27 C28 C29 120.0
C27 C28 H28 120.0
C29 C28 H28 120.0
C28 C29 C30 120.0
C28 C29 H29 120.0
C30 C29 H29 120.0
C29 C30 C25 120.0
C29 C30 H30 120.0
C25 C30 H30 120.0

loop_
_geom_bond_atom_site_label_1
_geom_bond_atom_site_label_2
_geom_bond_distance
C1 C5 1.490(3)
C1 C4 1.563(3)
C1 C2 1.576(3)
C1 H1A 1.0000
C2 C9 1.500(3)
C2 C3 1.545(3)
C2 H2A 1.0000
C3 C15 1.492(3)
C3 C4 1.571(3)
C3 H3A 1.0000
C4 C25 1.491(5)
C4 C19 1.521(4)
C4 H4A 1.0000
C4 H4B 1.0000
C5 N1 1.347(3)
C5 C8 1.384(3)
C6 N1 1.315(3)
C6 N2 1.326(3)
C6 Cl1 1.734(2)
C7 N2 1.323(3)
C7 C8 1.374(3)
C7 Cl2 1.733(2)
C8 H8A 0.9500
C9 C14 1.366(4)
C9 C10 1.401(4)
C10 C11 1.376(4)
C10 H10A 0.9500
C11 C12 1.365(5)
C11 H11A 0.9500
C12 C13 1.374(5)
C12 H12A 0.9500
C13 C14 1.406(4)
C13 H13A 0.9500
C14 H14A 0.9500
C15 N3 1.344(3)
C15 C18 1.385(3)
C16 N3 1.320(3)
C16 N4 1.325(3)
C16 Cl3 1.733(3)
C17 N4 1.322(3)
C17 C18 1.372(3)
C17 Cl4 1.735(3)
C18 H18A 0.9500
C19 C20 1.3900
C19 C24 1.3900
C20 C21 1.3900
C20 H20 0.9500
C21 C22 1.3900
C21 H21 0.9500
C22 C23 1.3900
C22 H22 0.9500
C23 C24 1.3900
C23 H23 0.9500
C24 H24 0.9500
C25 C26 1.3900
C25 C30 1.3900
C26 C27 1.3900
C26 H26 0.9500
C27 C28 1.3900
C27 H27 0.9500
C28 C29 1.3900
C28 H28 0.9500
C29 C30 1.3900
C29 H29 0.9500
C30 H30 0.9500

loop_
_geom_torsion_atom_site_label_1
_geom_torsion_atom_site_label_2
_geom_torsion_atom_site_label_3
_geom_torsion_atom_site_label_4
_geom_torsion
C5 C1 C2 C9 30.4(3)
C4 C1 C2 C9 144.8(2)
C5 C1 C2 C3 -98.1(2)
C4 C1 C2 C3 16.29(16)
C9 C2 C3 C15 93.4(3)
C1 C2 C3 C15 -139.63(19)
C9 C2 C3 C4 -143.2(2)
C1 C2 C3 C4 -16.21(16)
C5 C1 C4 C25 -130.4(5)
C2 C1 C4 C25 108.7(5)
C5 C1 C4 C19 -138.3(3)
C2 C1 C4 C19 100.8(3)
C5 C1 C4 C3 104.88(19)
C2 C1 C4 C3 -16.02(16)
C15 C3 C4 C25 15.1(5)
C2 C3 C4 C25 -109.1(4)
C15 C3 C4 C19 27.5(4)
C2 C3 C4 C19 -96.8(3)
C15 C3 C4 C1 140.64(19)
C2 C3 C4 C1 16.35(16)
C4 C1 C5 N1 -49.6(3)
C2 C1 C5 N1 51.8(3)
C4 C1 C5 C8 126.5(2)
C2 C1 C5 C8 -132.1(2)
N2 C7 C8 C5 -2.1(4)
Cl2 C7 C8 C5 178.17(18)
N1 C5 C8 C7 2.3(3)
C1 C5 C8 C7 -173.7(2)
C3 C2 C9 C14 27.1(3)
C1 C2 C9 C14 -83.9(3)
C3 C2 C9 C10 -154.0(2)
C1 C2 C9 C10 95.0(3)
C14 C9 C10 C11 1.0(4)
C2 C9 C10 C11 -178.0(2)
C9 C10 C11 C12 -0.2(4)
C10 C11 C12 C13 -1.1(5)
C11 C12 C13 C14 1.4(5)
C10 C9 C14 C13 -0.7(4)
C2 C9 C14 C13 178.3(2)
C12 C13 C14 C9 -0.5(4)
C2 C3 C15 N3 -16.4(3)
C4 C3 C15 N3 -124.3(2)
C2 C3 C15 C18 165.9(2)
C4 C3 C15 C18 57.9(3)
N4 C17 C18 C15 1.5(3)
Cl4 C17 C18 C15 -176.01(17)
N3 C15 C18 C17 -0.8(3)
C3 C15 C18 C17 176.9(2)
C25 C4 C19 C20 -176(4)
C1 C4 C19 C20 -30.5(5)
C3 C4 C19 C20 68.2(5)
C25 C4 C19 C24 2(3)
C1 C4 C19 C24 146.9(3)
C3 C4 C19 C24 -114.4(4)
C24 C19 C20 C21 0.0
C4 C19 C20 C21 177.4(6)
C19 C20 C21 C22 0.0
C20 C21 C22 C23 0.0
C21 C22 C23 C24 0.0
C22 C23 C24 C19 0.0
C20 C19 C24 C23 0.0
C4 C19 C24 C23 -177.5(6)
N2 C6 N1 C5 -2.3(4)
Cl1 C6 N1 C5 177.30(17)
C8 C5 N1 C6 -0.3(3)
C1 C5 N1 C6 175.7(2)
C8 C7 N2 C6 0.0(4)
Cl2 C7 N2 C6 179.66(17)
N1 C6 N2 C7 2.5(4)
Cl1 C6 N2 C7 -177.14(18)
N4 C16 N3 C15 -1.0(3)
Cl3 C16 N3 C15 178.02(15)
C18 C15 N3 C16 0.5(3)
C3 C15 N3 C16 -177.20(19)
C18 C17 N4 C16 -1.7(3)
Cl4 C17 N4 C16 175.86(17)
N3 C16 N4 C17 1.5(3)
Cl3 C16 N4 C17 -177.49(17)
C19 C4 C25 C26 12(3)
C1 C4 C25 C26 -26.5(8)
C3 C4 C25 C26 81.5(7)
C19 C4 C25 C30 -169(4)
C1 C4 C25 C30 152.3(4)
C3 C4 C25 C30 -99.8(5)
C30 C25 C26 C27 0.0
C4 C25 C26 C27 178.7(9)
C25 C26 C27 C28 0.0
C26 C27 C28 C29 0.0
C27 C28 C29 C30 0.0
C28 C29 C30 C25 0.0
C26 C25 C30 C29 0.0
C4 C25 C30 C29 -178.7(9)
